data_4337179
loop_
_publ_author_name
'Deibel, Naina'
'Schweinfurth, David'
'Hohloch, Stephan'
'Delor, Milan'
'Sazanovich, Igor V.'
'Towrie, Michael'
'Weinstein, Julia A.'
'Sarkar, Biprajit'

_publ_section_title
;
 Electrochemistry, Chemical Reactivity, and Time-Resolved Infrared
 Spectroscopy of Donor-Acceptor Systems [(Q(x))Pt(pap(y))] (Q =
 Substituted o-Quinone or o-Iminoquinone; pap = Phenylazopyridine).
;
_journal_issue 2
_journal_name_full 'Inorganic chemistry'
_journal_page_first 1021
_journal_page_last 1031
_journal_paper_doi 10.1021/ic4024713
_journal_volume 53
_journal_year 2014
_chemical_formula_sum 'C31 H34 B F4 N4 O Pt'
_chemical_formula_weight 760.52
_chemical_name_systematic
;
 ?
;
_space_group_IT_number 9
_symmetry_cell_setting monoclinic
_symmetry_space_group_name_Hall 'C -2yc'
_symmetry_space_group_name_H-M 'C 1 c 1'
_atom_sites_solution_hydrogens geom
_atom_sites_solution_primary direct
_atom_sites_solution_secondary difmap
_audit_creation_method SHELXL-97
_cell_angle_alpha 90.00
_cell_angle_beta 114.00(3)
_cell_angle_gamma 90.00
_cell_formula_units_Z 8
_cell_length_a 42.720(9)
_cell_length_b 5.9400(12)
_cell_length_c 24.200(5)
_cell_measurement_reflns_used 7698
_cell_measurement_temperature 100(2)
_cell_measurement_theta_max 26.92
_cell_measurement_theta_min 1.04
_cell_volume 5610(2)
_computing_structure_refinement 'SHELXL-97 (Sheldrick, 2008)'
_diffrn_ambient_temperature 100(2)
_diffrn_measured_fraction_theta_full 0.997
_diffrn_measured_fraction_theta_max 0.865
_diffrn_measurement_device_type 'Bruker Smart AXS'
_diffrn_measurement_method 'omega scans'
_diffrn_radiation_monochromator graphite
_diffrn_radiation_source 'fine-focus sealed tube'
_diffrn_radiation_type MoK\a
_diffrn_radiation_wavelength 0.71073
_diffrn_reflns_av_R_equivalents 0.0324
_diffrn_reflns_av_sigmaI/netI 0.0381
_diffrn_reflns_limit_h_max 54
_diffrn_reflns_limit_h_min -54
_diffrn_reflns_limit_k_max 7
_diffrn_reflns_limit_k_min -6
_diffrn_reflns_limit_l_max 28
_diffrn_reflns_limit_l_min -23
_diffrn_reflns_number 22637
_diffrn_reflns_theta_full 25.00
_diffrn_reflns_theta_max 26.92
_diffrn_reflns_theta_min 1.04
_exptl_absorpt_coefficient_mu 5.063
_exptl_absorpt_correction_T_max 0.746
_exptl_absorpt_correction_T_min 0.437
_exptl_absorpt_correction_type multi-scan
_exptl_absorpt_process_details 'Blessing, 1995'
_exptl_crystal_colour brown
_exptl_crystal_density_diffrn 1.801
_exptl_crystal_density_method 'not measured'
_exptl_crystal_description needle
_exptl_crystal_F_000 3000
_exptl_crystal_size_max 0.40
_exptl_crystal_size_mid 0.10
_exptl_crystal_size_min 0.05
_refine_diff_density_max 2.544
_refine_diff_density_min -0.918
_refine_diff_density_rms 0.170
_refine_ls_abs_structure_details 'Flack H D (1983), Acta Cryst. A39, 876-881'
_refine_ls_abs_structure_Flack 0.500(8)
_refine_ls_extinction_method none
_refine_ls_goodness_of_fit_ref 1.174
_refine_ls_hydrogen_treatment constr
_refine_ls_matrix_type full
_refine_ls_number_parameters 758
_refine_ls_number_reflns 8236
_refine_ls_number_restraints 2
_refine_ls_restrained_S_all 1.173
_refine_ls_R_factor_all 0.0327
_refine_ls_R_factor_gt 0.0283
_refine_ls_shift/su_max 0.004
_refine_ls_shift/su_mean 0.000
_refine_ls_structure_factor_coef Fsqd
_refine_ls_weighting_details 'calc w=1/[\s^2^(Fo^2^)+(0.0433P)^2^+0.0000P] where P=(Fo^2^+2Fc^2^)/3'
_refine_ls_weighting_scheme calc
_refine_ls_wR_factor_gt 0.0659
_refine_ls_wR_factor_ref 0.0780
_reflns_number_gt 7698
_reflns_number_total 8236
_reflns_threshold_expression >2\s(I)
_cod_data_source_file ic4024713_si_002.cif
_cod_data_source_block sar235m
_cod_original_cell_volume 5610.0(19)
_cod_original_sg_symbol_H-M Cc
_cod_database_code 4337179

loop_
_symmetry_equiv_pos_as_xyz
'x, y, z'
'x, -y, z+1/2'
'x+1/2, y+1/2, z'
'x+1/2, -y+1/2, z+1/2'

loop_
_atom_site_label
_atom_site_type_symbol
_atom_site_fract_x
_atom_site_fract_y
_atom_site_fract_z
_atom_site_U_iso_or_equiv
_atom_site_adp_type
_atom_site_occupancy
_atom_site_symmetry_multiplicity
_atom_site_calc_flag
_atom_site_refinement_flags
Pt01 Pt 0.897469(5) 1.04078(5) 0.161599(8) 0.01307(10) Uani 1 1 d .
Pt1' Pt 0.708384(7) 0.47347(5) 0.219436(11) 0.01310(10) Uani 1 1 d .
O1' O 0.68460(13) 0.2717(9) 0.1486(3) 0.0181(12) Uani 1 1 d .
O1 O 0.92648(12) 0.8705(9) 0.2347(3) 0.0166(12) Uani 1 1 d .
N1' N 0.66341(16) 0.5271(11) 0.2091(3) 0.0140(14) Uani 1 1 d .
N2' N 0.75239(16) 0.3802(11) 0.2334(3) 0.0150(14) Uani 1 1 d .
N4 N 0.86493(16) 1.2109(10) 0.0907(3) 0.0145(14) Uani 1 1 d .
N4' N 0.73649(15) 0.6744(10) 0.2874(3) 0.0133(13) Uani 1 1 d .
C2' C 0.6403(3) 0.4125(19) 0.1626(5) 0.015(2) Uani 1 1 d .
N3' N 0.77629(18) 0.4432(14) 0.2810(4) 0.0139(17) Uani 1 1 d .
C3' C 0.6063(3) 0.4166(16) 0.1461(5) 0.016(2) Uani 1 1 d .
H3' H 0.5965 0.5000 0.1675 0.019 Uiso 1 1 calc R
C15' C 0.65599(18) 0.6655(12) 0.2491(4) 0.0131(16) Uani 1 1 d .
C31' C 0.7777(2) 0.0311(14) 0.2261(5) 0.018(2) Uani 1 1 d .
H31' H 0.7879 0.0234 0.2681 0.022 Uiso 1 1 calc R
C26' C 0.75840(19) 0.2081(12) 0.1975(4) 0.0135(16) Uani 1 1 d .
N2 N 0.85642(16) 0.9032(10) 0.1516(3) 0.0135(14) Uani 1 1 d .
C28' C 0.7497(3) 0.0638(17) 0.1012(6) 0.023(3) Uani 1 1 d .
H28' H 0.7415 0.0791 0.0594 0.028 Uiso 1 1 calc R
C27' C 0.7440(2) 0.2306(12) 0.1342(4) 0.0175(17) Uani 1 1 d .
H27' H 0.7310 0.3561 0.1156 0.021 Uiso 1 1 calc R
C6 C 0.9814(2) 0.8198(14) 0.3074(4) 0.0188(18) Uani 1 1 d .
N3 N 0.83065(18) 0.9425(11) 0.1041(4) 0.016(2) Uani 1 1 d .
C1 C 0.9571(2) 0.9147(13) 0.2533(4) 0.0175(18) Uani 1 1 d .
N1 N 0.94058(16) 1.1453(11) 0.1679(3) 0.0146(14) Uani 1 1 d .
C18' C 0.6497(3) 0.9608(16) 0.3328(6) 0.027(3) Uani 1 1 d .
H18' H 0.6481 1.0640 0.3604 0.032 Uiso 1 1 calc R
C16' C 0.66691(19) 0.6069(14) 0.3096(4) 0.0184(17) Uani 1 1 d .
H16' H 0.6765 0.4654 0.3224 0.022 Uiso 1 1 calc R
C20' C 0.6403(2) 0.8719(15) 0.2290(4) 0.0162(17) Uani 1 1 d .
H20' H 0.6318 0.9112 0.1884 0.019 Uiso 1 1 calc R
C19' C 0.6375(2) 1.0171(13) 0.2715(4) 0.0188(18) Uani 1 1 d .
H19' H 0.6273 1.1567 0.2588 0.023 Uiso 1 1 calc R
C24' C 0.7521(3) 0.9852(18) 0.3566(7) 0.025(3) Uani 1 1 d .
H24' H 0.7454 1.1144 0.3705 0.030 Uiso 1 1 calc R
C27 C 0.8352(2) 0.5402(13) 0.1649(5) 0.015(2) Uani 1 1 d .
H27 H 0.8245 0.5240 0.1231 0.018 Uiso 1 1 calc R
C26 C 0.8540(2) 0.7289(12) 0.1908(4) 0.0163(17) Uani 1 1 d .
C21 C 0.8347(2) 1.1209(13) 0.0722(4) 0.0149(16) Uani 1 1 d .
C25' C 0.7286(2) 0.8609(12) 0.3099(4) 0.0188(17) Uani 1 1 d .
H25' H 0.7059 0.9097 0.2932 0.023 Uiso 1 1 calc R
C6' C 0.6328(2) 0.1468(12) 0.0781(4) 0.0168(17) Uani 1 1 d .
C5' C 0.60005(18) 0.1617(12) 0.0636(4) 0.0157(16) Uani 1 1 d .
H5' H 0.5850 0.0825 0.0303 0.019 Uiso 1 1 calc R
C4' C 0.58692(19) 0.2945(12) 0.0971(4) 0.0161(16) Uani 1 1 d .
C30' C 0.78182(19) -0.1411(13) 0.1903(4) 0.0203(18) Uani 1 1 d .
H30' H 0.7946 -0.2678 0.2088 0.024 Uiso 1 1 calc R
C17' C 0.6639(2) 0.7556(14) 0.3518(4) 0.0189(18) Uani 1 1 d .
H17' H 0.6714 0.7146 0.3923 0.023 Uiso 1 1 calc R
C7' C 0.6463(3) 0.0011(14) 0.0407(5) 0.019(2) Uani 1 1 d .
C1' C 0.65335(19) 0.2764(12) 0.1290(4) 0.0148(16) Uani 1 1 d .
C11' C 0.5501(2) 0.2903(14) 0.0761(4) 0.0208(19) Uani 1 1 d .
C13' C 0.5342(3) 0.3857(18) 0.0107(5) 0.030(3) Uani 1 1 d .
H13A H 0.5097 0.3838 -0.0040 0.045 Uiso 1 1 calc R
H13B H 0.5412 0.2947 -0.0151 0.045 Uiso 1 1 calc R
H13C H 0.5419 0.5376 0.0107 0.045 Uiso 1 1 calc R
C23 C 0.81161(19) 1.4179(13) -0.0006(4) 0.0150(16) Uani 1 1 d .
H23 H 0.7931 1.4857 -0.0314 0.018 Uiso 1 1 calc R
C4 C 1.0219(2) 1.0236(12) 0.2840(4) 0.0195(18) Uani 1 1 d .
C8' C 0.6188(3) -0.1350(15) -0.0092(5) 0.026(2) Uani 1 1 d .
H8'1 H 0.6023 -0.0344 -0.0370 0.039 Uiso 1 1 calc R
H8'2 H 0.6077 -0.2341 0.0084 0.039 Uiso 1 1 calc R
H8'3 H 0.6294 -0.2221 -0.0305 0.039 Uiso 1 1 calc R
C16 C 0.9581(2) 1.5088(15) 0.1432(5) 0.020(2) Uani 1 1 d .
H16 H 0.9663 1.5507 0.1837 0.024 Uiso 1 1 calc R
C20 C 0.93259(19) 1.2314(14) 0.0638(4) 0.0178(17) Uani 1 1 d .
H20 H 0.9240 1.0872 0.0520 0.021 Uiso 1 1 calc R
C29' C 0.7673(2) -0.1265(13) 0.1282(4) 0.0189(18) Uani 1 1 d .
H29' H 0.7694 -0.2449 0.1048 0.023 Uiso 1 1 calc R
C23' C 0.7833(3) 0.9200(16) 0.3804(4) 0.0242(19) Uani 1 1 d .
H23' H 0.7996 0.9997 0.4121 0.029 Uiso 1 1 calc R
C22 C 0.8081(2) 1.2165(13) 0.0260(4) 0.0181(17) Uani 1 1 d .
H22 H 0.7868 1.1459 0.0115 0.022 Uiso 1 1 calc R
C22' C 0.7920(2) 0.7283(13) 0.3579(4) 0.0202(18) Uani 1 1 d .
H22' H 0.8145 0.6775 0.3749 0.024 Uiso 1 1 calc R
C15 C 0.94474(19) 1.2944(13) 0.1248(4) 0.0166(17) Uani 1 1 d .
C5 C 1.0129(2) 0.8798(15) 0.3211(4) 0.0226(18) Uani 1 1 d .
H5 H 1.0300 0.8258 0.3566 0.027 Uiso 1 1 calc R
C12' C 0.5394(2) 0.0441(14) 0.0753(5) 0.029(2) Uani 1 1 d .
H12A H 0.5150 0.0353 0.0615 0.043 Uiso 1 1 calc R
H12B H 0.5501 -0.0171 0.1154 0.043 Uiso 1 1 calc R
H12C H 0.5465 -0.0405 0.0486 0.043 Uiso 1 1 calc R
C14' C 0.5393(2) 0.4241(15) 0.1165(5) 0.026(2) Uani 1 1 d .
H14A H 0.5147 0.4196 0.1019 0.039 Uiso 1 1 calc R
H14B H 0.5466 0.5772 0.1172 0.039 Uiso 1 1 calc R
H14C H 0.5493 0.3626 0.1566 0.039 Uiso 1 1 calc R
C25 C 0.86797(19) 1.4048(13) 0.0649(4) 0.0171(17) Uani 1 1 d .
H25 H 0.8895 1.4723 0.0794 0.021 Uiso 1 1 calc R
C9' C 0.6712(2) -0.1644(13) 0.0824(4) 0.0217(18) Uani 1 1 d .
H9'1 H 0.6801 -0.2582 0.0598 0.033 Uiso 1 1 calc R
H9'2 H 0.6597 -0.2563 0.1011 0.033 Uiso 1 1 calc R
H9'3 H 0.6897 -0.0848 0.1131 0.033 Uiso 1 1 calc R
C28 C 0.8329(2) 0.3743(13) 0.2034(4) 0.0190(18) Uani 1 1 d .
H28 H 0.8211 0.2422 0.1871 0.023 Uiso 1 1 calc R
C9 C 0.9524(2) 0.8142(15) 0.3749(4) 0.0242(19) Uani 1 1 d .
H9A H 0.9333 0.8822 0.3425 0.036 Uiso 1 1 calc R
H9B H 0.9671 0.9297 0.3998 0.036 Uiso 1 1 calc R
H9C H 0.9441 0.7226 0.3988 0.036 Uiso 1 1 calc R
C30 C 0.8650(2) 0.5939(16) 0.2907(5) 0.025(2) Uani 1 1 d .
H30 H 0.8743 0.6156 0.3323 0.031 Uiso 1 1 calc R
C2 C 0.9653(3) 1.0624(16) 0.2159(6) 0.015(3) Uani 1 1 d .
C10' C 0.6614(2) 0.1590(14) 0.0101(4) 0.0250(19) Uani 1 1 d .
H10A H 0.6440 0.2606 -0.0153 0.038 Uiso 1 1 calc R
H10B H 0.6703 0.0746 -0.0141 0.038 Uiso 1 1 calc R
H10C H 0.6796 0.2433 0.0401 0.038 Uiso 1 1 calc R
C31 C 0.8686(2) 0.7595(14) 0.2533(4) 0.0194(18) Uani 1 1 d .
H31 H 0.8808 0.8903 0.2698 0.023 Uiso 1 1 calc R
C11 C 1.0580(2) 1.0825(16) 0.3060(4) 0.025(2) Uani 1 1 d .
C7 C 0.9721(2) 0.6702(14) 0.3491(4) 0.0210(18) Uani 1 1 d .
C17 C 0.9587(2) 1.6558(14) 0.1004(5) 0.025(2) Uani 1 1 d .
H17 H 0.9675 1.7997 0.1120 0.030 Uiso 1 1 calc R
C8 C 0.9523(3) 0.4698(17) 0.3141(6) 0.032(3) Uani 1 1 d .
H8A H 0.9333 0.5205 0.2785 0.048 Uiso 1 1 calc R
H8B H 0.9440 0.3839 0.3389 0.048 Uiso 1 1 calc R
H8C H 0.9670 0.3773 0.3024 0.048 Uiso 1 1 calc R
C21' C 0.7682(2) 0.6122(13) 0.3113(4) 0.0175(17) Uani 1 1 d .
C14 C 1.0635(2) 1.2463(16) 0.2636(4) 0.029(2) Uani 1 1 d .
H14D H 1.0873 1.2849 0.2786 0.043 Uiso 1 1 calc R
H14E H 1.0502 1.3798 0.2608 0.043 Uiso 1 1 calc R
H14F H 1.0564 1.1792 0.2243 0.043 Uiso 1 1 calc R
C13 C 1.0771(2) 0.8696(16) 0.3094(5) 0.032(2) Uani 1 1 d .
H13D H 1.1012 0.9016 0.3238 0.047 Uiso 1 1 calc R
H13E H 1.0692 0.8029 0.2699 0.047 Uiso 1 1 calc R
H13F H 1.0732 0.7671 0.3366 0.047 Uiso 1 1 calc R
C19 C 0.9334(2) 1.3857(16) 0.0208(4) 0.026(2) Uani 1 1 d .
H19 H 0.9251 1.3462 -0.0199 0.031 Uiso 1 1 calc R
C10 C 1.0011(3) 0.5761(18) 0.4028(5) 0.035(2) Uani 1 1 d .
H10D H 1.0151 0.4830 0.3895 0.052 Uiso 1 1 calc R
H10E H 0.9923 0.4877 0.4264 0.052 Uiso 1 1 calc R
H10F H 1.0147 0.6973 0.4270 0.052 Uiso 1 1 calc R
C3 C 0.9984(3) 1.1120(18) 0.2324(5) 0.022(2) Uani 1 1 d .
H3 H 1.0052 1.2063 0.2086 0.026 Uiso 1 1 calc R
C18 C 0.9465(3) 1.5951(18) 0.0394(5) 0.024(2) Uani 1 1 d .
H18 H 0.9473 1.6988 0.0113 0.028 Uiso 1 1 calc R
C12 C 1.0697(3) 1.187(2) 0.3694(5) 0.037(3) Uani 1 1 d .
H12D H 1.0935 1.2274 0.3840 0.055 Uiso 1 1 calc R
H12E H 1.0665 1.0807 0.3964 0.055 Uiso 1 1 calc R
H12F H 1.0564 1.3199 0.3672 0.055 Uiso 1 1 calc R
C24 C 0.8425(3) 1.5075(16) 0.0203(6) 0.020(3) Uani 1 1 d .
H24 H 0.8465 1.6407 0.0040 0.024 Uiso 1 1 calc R
C29 C 0.8481(3) 0.4014(19) 0.2670(6) 0.027(3) Uani 1 1 d .
H29 H 0.8464 0.2880 0.2922 0.033 Uiso 1 1 calc R
F1 F 0.86242(17) 0.9738(9) -0.0310(3) 0.0278(15) Uani 1 1 d .
F5 F 0.73632(17) 1.5412(9) -0.0872(3) 0.0301(16) Uani 1 1 d .
F4 F 0.84911(14) 0.9971(8) -0.1333(3) 0.0284(14) Uani 1 1 d .
F7 F 0.7397(2) 1.4780(10) 0.0075(4) 0.0469(19) Uani 1 1 d .
F6 F 0.75175(14) 1.8170(9) -0.0179(3) 0.0410(14) Uani 1 1 d .
F3 F 0.90064(14) 0.9536(11) -0.0679(3) 0.0474(16) Uani 1 1 d .
F2 F 0.86551(16) 0.6654(8) -0.0847(3) 0.0427(15) Uani 1 1 d .
F8 F 0.69955(14) 1.7001(11) -0.0588(3) 0.0532(17) Uani 1 1 d .
B2 B 0.7312(2) 1.6362(16) -0.0386(5) 0.021(2) Uani 1 1 d .
B1 B 0.8695(2) 0.9003(17) -0.0804(5) 0.025(2) Uani 1 1 d .

loop_
_atom_site_aniso_label
_atom_site_aniso_U_11
_atom_site_aniso_U_22
_atom_site_aniso_U_33
_atom_site_aniso_U_23
_atom_site_aniso_U_13
_atom_site_aniso_U_12
Pt01 0.0107(2) 0.01596(17) 0.0132(2) 0.00128(18) 0.00553(17) 0.00004(17)
Pt1' 0.0110(2) 0.01596(17) 0.0125(2) -0.00345(19) 0.00493(17) 0.00016(17)
O1' 0.017(3) 0.015(3) 0.024(3) -0.004(2) 0.010(3) -0.002(2)
O1 0.007(3) 0.026(3) 0.016(3) 0.001(2) 0.004(2) 0.001(2)
N1' 0.005(3) 0.021(4) 0.015(4) -0.003(3) 0.004(3) -0.001(2)
N2' 0.014(3) 0.014(3) 0.022(4) 0.003(3) 0.013(3) -0.002(3)
N4 0.016(3) 0.016(3) 0.019(4) 0.001(3) 0.015(3) 0.003(3)
N4' 0.015(3) 0.015(3) 0.012(4) 0.001(3) 0.007(3) -0.004(2)
C2' 0.014(5) 0.016(5) 0.009(6) -0.003(4) -0.003(5) -0.006(4)
N3' 0.010(4) 0.024(5) 0.007(4) 0.000(3) 0.002(3) -0.005(3)
C3' 0.015(5) 0.017(4) 0.018(6) -0.006(4) 0.009(5) -0.003(4)
C15' 0.015(4) 0.013(4) 0.015(5) -0.002(3) 0.010(3) -0.002(3)
C31' 0.016(5) 0.015(5) 0.026(6) 0.005(4) 0.012(4) -0.002(3)
C26' 0.014(4) 0.014(4) 0.015(4) 0.001(3) 0.008(3) -0.002(3)
N2 0.013(3) 0.013(3) 0.018(4) 0.000(3) 0.011(3) 0.003(2)
C28' 0.024(6) 0.029(6) 0.023(6) -0.004(4) 0.016(5) 0.000(4)
C27' 0.017(4) 0.019(4) 0.022(5) 0.005(4) 0.014(4) 0.003(3)
C6 0.016(4) 0.027(4) 0.014(5) 0.001(3) 0.007(4) 0.008(3)
N3 0.006(3) 0.020(5) 0.020(5) -0.005(3) 0.005(3) -0.003(3)
C1 0.021(4) 0.017(4) 0.019(5) 0.001(3) 0.014(4) 0.007(3)
N1 0.016(3) 0.017(4) 0.012(4) -0.005(3) 0.007(3) -0.005(3)
C18' 0.024(6) 0.030(6) 0.030(7) -0.007(4) 0.014(5) 0.003(4)
C16' 0.014(4) 0.023(4) 0.019(5) 0.001(4) 0.008(4) 0.001(3)
C20' 0.016(4) 0.021(5) 0.016(5) 0.002(4) 0.011(4) -0.001(3)
C19' 0.016(4) 0.020(4) 0.022(5) 0.002(3) 0.011(4) -0.004(3)
C24' 0.039(8) 0.024(5) 0.027(7) -0.006(4) 0.027(6) -0.012(4)
C27 0.018(5) 0.013(5) 0.017(5) 0.002(4) 0.011(4) 0.007(3)
C26 0.019(4) 0.014(4) 0.022(5) 0.003(3) 0.014(4) 0.003(3)
C21 0.016(4) 0.015(4) 0.015(5) 0.000(3) 0.006(4) 0.004(3)
C25' 0.023(4) 0.015(4) 0.027(5) -0.004(3) 0.018(4) -0.005(3)
C6' 0.023(4) 0.009(4) 0.018(5) 0.000(3) 0.008(4) 0.000(3)
C5' 0.013(4) 0.017(4) 0.012(4) 0.000(3) 0.000(3) -0.002(3)
C4' 0.014(4) 0.017(4) 0.014(4) 0.010(3) 0.002(3) -0.001(3)
C30' 0.016(4) 0.018(4) 0.033(5) 0.009(4) 0.017(4) 0.005(3)
C17' 0.017(4) 0.027(5) 0.017(5) -0.008(4) 0.011(4) -0.005(3)
C7' 0.023(5) 0.018(4) 0.023(7) -0.004(4) 0.016(5) 0.000(3)
C1' 0.020(4) 0.012(4) 0.015(4) -0.001(3) 0.010(4) 0.002(3)
C11' 0.020(4) 0.018(4) 0.023(5) -0.001(4) 0.008(4) -0.004(3)
C13' 0.020(5) 0.033(5) 0.033(7) -0.005(5) 0.006(5) -0.004(4)
C23 0.014(4) 0.019(4) 0.014(4) 0.001(3) 0.009(3) 0.003(3)
C4 0.018(4) 0.020(4) 0.021(5) -0.008(3) 0.009(4) 0.001(3)
C8' 0.042(6) 0.022(5) 0.023(6) -0.008(4) 0.022(5) 0.001(4)
C16 0.009(4) 0.023(5) 0.029(6) -0.004(4) 0.009(4) -0.002(3)
C20 0.013(4) 0.025(4) 0.014(5) 0.003(3) 0.005(4) 0.003(3)
C29' 0.019(4) 0.018(4) 0.026(5) -0.003(4) 0.016(4) -0.003(3)
C23' 0.027(5) 0.032(5) 0.012(5) -0.004(4) 0.007(4) -0.013(4)
C22 0.017(4) 0.026(4) 0.014(5) -0.006(3) 0.009(4) 0.003(3)
C22' 0.021(4) 0.025(4) 0.015(5) 0.006(3) 0.007(4) -0.007(3)
C15 0.012(4) 0.022(4) 0.016(5) -0.002(3) 0.005(4) 0.000(3)
C5 0.023(4) 0.035(5) 0.013(5) -0.004(4) 0.010(4) 0.002(4)
C12' 0.021(5) 0.030(5) 0.036(6) -0.011(4) 0.013(5) -0.012(4)
C14' 0.012(4) 0.033(5) 0.033(6) -0.002(4) 0.009(4) -0.005(4)
C25 0.010(4) 0.021(4) 0.022(5) -0.003(4) 0.008(4) 0.000(3)
C9' 0.021(4) 0.021(4) 0.022(5) 0.005(3) 0.008(4) 0.002(3)
C28 0.017(4) 0.017(4) 0.031(6) 0.000(4) 0.017(4) 0.004(3)
C9 0.023(4) 0.038(5) 0.017(5) -0.002(4) 0.013(4) 0.004(4)
C30 0.026(5) 0.032(5) 0.026(6) 0.008(4) 0.018(5) 0.003(4)
C2 0.011(5) 0.018(5) 0.023(7) 0.001(4) 0.014(5) 0.005(4)
C10' 0.028(5) 0.028(5) 0.021(5) -0.001(4) 0.012(4) 0.001(4)
C31 0.020(4) 0.021(4) 0.019(5) 0.002(3) 0.011(4) 0.000(3)
C11 0.012(4) 0.033(5) 0.030(6) -0.011(4) 0.011(4) -0.006(4)
C7 0.028(5) 0.031(5) 0.014(5) 0.007(4) 0.018(4) 0.006(4)
C17 0.019(4) 0.015(4) 0.049(7) 0.001(4) 0.021(5) -0.002(3)
C8 0.042(7) 0.031(6) 0.036(9) 0.007(5) 0.029(7) 0.005(5)
C21' 0.020(4) 0.015(4) 0.021(5) 0.000(4) 0.012(4) -0.005(3)
C14 0.014(4) 0.039(6) 0.034(6) -0.015(4) 0.011(4) -0.007(4)
C13 0.020(4) 0.045(5) 0.034(6) -0.001(5) 0.015(4) 0.005(4)
C19 0.024(5) 0.037(5) 0.022(5) 0.001(4) 0.016(4) 0.007(4)
C10 0.035(6) 0.042(6) 0.031(6) 0.007(5) 0.017(5) 0.012(5)
C3 0.021(6) 0.028(5) 0.017(6) -0.004(5) 0.010(5) -0.001(5)
C18 0.035(6) 0.022(5) 0.028(7) 0.006(5) 0.027(5) -0.002(5)
C12 0.013(5) 0.062(7) 0.035(7) -0.018(6) 0.010(5) -0.005(5)
C24 0.031(7) 0.015(4) 0.022(6) -0.002(4) 0.019(6) -0.003(4)
C29 0.030(6) 0.018(4) 0.042(8) 0.017(5) 0.023(6) 0.011(4)
F1 0.036(4) 0.036(3) 0.018(3) -0.005(2) 0.019(3) -0.003(2)
F5 0.028(3) 0.035(3) 0.029(4) -0.014(3) 0.014(3) -0.007(2)
F4 0.030(3) 0.033(3) 0.023(3) 0.003(2) 0.012(3) 0.012(2)
F7 0.070(5) 0.039(3) 0.043(5) 0.014(3) 0.034(5) -0.004(3)
F6 0.054(4) 0.041(3) 0.033(4) -0.015(3) 0.024(3) -0.030(3)
F3 0.021(3) 0.077(5) 0.047(4) -0.006(3) 0.016(3) -0.005(3)
F2 0.076(4) 0.025(3) 0.040(4) -0.001(2) 0.038(3) 0.003(3)
F8 0.029(3) 0.067(4) 0.058(5) -0.012(3) 0.011(3) 0.013(3)
B2 0.020(5) 0.027(5) 0.017(5) 0.001(4) 0.008(4) 0.005(4)
B1 0.024(5) 0.027(5) 0.022(6) -0.004(4) 0.008(5) 0.000(4)

loop_
_atom_type_symbol
_atom_type_description
_atom_type_scat_dispersion_real
_atom_type_scat_dispersion_imag
_atom_type_scat_source
C C 0.0033 0.0016 'International Tables Vol C Tables 4.2.6.8 and 6.1.1.4'
H H 0.0000 0.0000 'International Tables Vol C Tables 4.2.6.8 and 6.1.1.4'
N N 0.0061 0.0033 'International Tables Vol C Tables 4.2.6.8 and 6.1.1.4'
O O 0.0106 0.0060 'International Tables Vol C Tables 4.2.6.8 and 6.1.1.4'
F F 0.0171 0.0103 'International Tables Vol C Tables 4.2.6.8 and 6.1.1.4'
Pt Pt -1.7033 8.3905 'International Tables Vol C Tables 4.2.6.8 and 6.1.1.4'
B B 0.0013 0.0007 'International Tables Vol C Tables 4.2.6.8 and 6.1.1.4'

loop_
_geom_angle_atom_site_label_1
_geom_angle_atom_site_label_2
_geom_angle_atom_site_label_3
_geom_angle
N2 Pt01 N1 172.5(2)
N2 Pt01 O1 96.1(3)
N1 Pt01 O1 82.0(3)
N2 Pt01 N4 79.6(3)
N1 Pt01 N4 102.6(3)
O1 Pt01 N4 174.8(2)
N2' Pt1' N1' 172.0(3)
N2' Pt1' N4' 78.6(3)
N1' Pt1' N4' 104.6(3)
N2' Pt1' O1' 95.8(3)
N1' Pt1' O1' 81.4(3)
N4' Pt1' O1' 173.6(2)
C1' O1' Pt1' 114.4(5)
C1 O1 Pt01 113.9(5)
C2' N1' C15' 125.6(7)
C2' N1' Pt1' 113.1(6)
C15' N1' Pt1' 121.2(5)
N3' N2' C26' 119.6(7)
N3' N2' Pt1' 117.8(6)
C26' N2' Pt1' 121.5(5)
C21 N4 C25 117.7(7)
C21 N4 Pt01 109.7(5)
C25 N4 Pt01 132.2(5)
C21' N4' C25' 116.6(7)
C21' N4' Pt1' 111.6(5)
C25' N4' Pt1' 131.7(5)
N1' C2' C3' 125.3(11)
N1' C2' C1' 116.5(8)
C3' C2' C1' 118.2(10)
N2' N3' C21' 115.2(7)
C2' C3' C4' 117.1(10)
C20' C15' C16' 119.9(7)
C20' C15' N1' 119.3(7)
C16' C15' N1' 120.6(7)
C26' C31' C30' 117.4(10)
C31' C26' C27' 122.8(8)
C31' C26' N2' 118.1(8)
C27' C26' N2' 119.1(7)
N3 N2 C26 117.9(7)
N3 N2 Pt01 118.0(5)
C26 N2 Pt01 123.3(5)
C27' C28' C29' 121.1(11)
C28' C27' C26' 118.0(8)
C5 C6 C1 114.8(8)
C5 C6 C7 121.2(8)
C1 C6 C7 123.8(7)
N2 N3 C21 113.6(7)
O1 C1 C2 113.9(8)
O1 C1 C6 121.7(8)
C2 C1 C6 124.4(8)
C2 N1 C15 125.9(7)
C2 N1 Pt01 110.8(6)
C15 N1 Pt01 123.3(5)
C17' C18' C19' 119.8(10)
C15' C16' C17' 121.4(8)
C19' C20' C15' 117.8(8)
C20' C19' C18' 122.1(8)
C23' C24' C25' 119.1(10)
C26 C27 C28 117.5(9)
C27 C26 C31 121.5(8)
C27 C26 N2 118.3(8)
C31 C26 N2 120.1(7)
N4 C21 C22 119.7(8)
N4 C21 N3 117.5(8)
C22 C21 N3 122.5(7)
N4' C25' C24' 123.7(8)
C5' C6' C1' 114.6(7)
C5' C6' C7' 120.2(8)
C1' C6' C7' 125.2(7)
C6' C5' C4' 121.5(7)
C3' C4' C5' 124.3(8)
C3' C4' C11' 120.8(8)
C5' C4' C11' 114.9(7)
C29' C30' C31' 121.1(8)
C18' C17' C16' 118.8(9)
C10' C7' C9' 114.5(8)
C10' C7' C6' 106.4(7)
C9' C7' C6' 107.9(8)
C10' C7' C8' 106.8(8)
C9' C7' C8' 107.0(7)
C6' C7' C8' 114.6(8)
O1' C1' C2' 114.4(8)
O1' C1' C6' 121.3(7)
C2' C1' C6' 124.2(7)
C4' C11' C14' 110.4(7)
C4' C11' C12' 107.3(7)
C14' C11' C12' 110.5(7)
C4' C11' C13' 108.5(7)
C14' C11' C13' 110.7(8)
C12' C11' C13' 109.4(8)
C24 C23 C22 116.7(8)
C3 C4 C5 122.3(9)
C3 C4 C11 121.6(9)
C5 C4 C11 116.0(8)
C17 C16 C15 118.3(9)
C19 C20 C15 119.9(8)
C28' C29' C30' 119.4(9)
C24' C23' C22' 118.2(9)
C21 C22 C23 121.9(8)
C21' C22' C23' 121.2(8)
C16 C15 C20 120.7(8)
C16 C15 N1 119.1(8)
C20 C15 N1 119.9(7)
C6 C5 C4 122.1(8)
C24 C25 N4 124.8(8)
C27 C28 C29 121.6(9)
C29 C30 C31 120.5(10)
N1 C2 C3 123.7(11)
N1 C2 C1 119.2(9)
C3 C2 C1 117.1(11)
C30 C31 C26 119.7(8)
C4 C11 C13 106.9(7)
C4 C11 C14 110.0(8)
C13 C11 C14 110.8(7)
C4 C11 C12 109.1(8)
C13 C11 C12 109.9(8)
C14 C11 C12 109.9(8)
C10 C7 C9 105.0(7)
C10 C7 C8 105.8(8)
C9 C7 C8 113.8(8)
C10 C7 C6 116.6(7)
C9 C7 C6 106.7(7)
C8 C7 C6 109.2(8)
C16 C17 C18 121.5(9)
N4' C21' C22' 121.3(8)
N4' C21' N3' 114.6(7)
C22' C21' N3' 123.5(7)
C18 C19 C20 118.8(9)
C2 C3 C4 119.2(11)
C19 C18 C17 120.8(9)
C23 C24 C25 119.1(9)
C30 C29 C28 119.1(9)
F8 B2 F6 109.2(8)
F8 B2 F7 113.2(8)
F6 B2 F7 108.7(8)
F8 B2 F5 107.4(8)
F6 B2 F5 109.4(7)
F7 B2 F5 108.8(8)
F3 B1 F4 109.1(9)
F3 B1 F2 110.4(8)
F4 B1 F2 109.9(8)
F3 B1 F1 106.5(8)
F4 B1 F1 113.0(8)
F2 B1 F1 107.9(8)

loop_
_geom_bond_atom_site_label_1
_geom_bond_atom_site_label_2
_geom_bond_distance
Pt01 N2 1.859(6)
Pt01 N1 1.890(6)
Pt01 O1 1.976(5)
Pt01 N4 1.989(7)
Pt1' N2' 1.855(6)
Pt1' N1' 1.861(6)
Pt1' N4' 1.991(6)
Pt1' O1' 1.997(5)
O1' C1' 1.222(9)
O1 C1 1.227(9)
N1' C2' 1.341(13)
N1' C15' 1.402(10)
N2' N3' 1.246(10)
N2' C26' 1.430(10)
N4 C21 1.298(10)
N4 C25 1.341(10)
N4' C21' 1.293(10)
N4' C25' 1.337(10)
C2' C3' 1.342(15)
C2' C1' 1.411(14)
N3' C21' 1.368(12)
C3' C4' 1.348(13)
C15' C20' 1.387(11)
C15' C16' 1.389(11)
C31' C26' 1.342(12)
C31' C30' 1.396(13)
C26' C27' 1.404(12)
N2 N3 1.248(10)
N2 C26 1.436(10)
C28' C27' 1.356(13)
C28' C29' 1.367(14)
C6 C5 1.296(11)
C6 C1 1.416(12)
C6 C7 1.514(11)
N3 C21 1.363(11)
C1 C2 1.402(14)
N1 C2 1.307(14)
N1 C15 1.434(10)
C18' C17' 1.355(12)
C18' C19' 1.399(16)
C16' C17' 1.395(11)
C20' C19' 1.381(12)
C24' C23' 1.276(15)
C24' C25' 1.382(16)
C27 C26 1.372(12)
C27 C28 1.387(13)
C26 C31 1.394(12)
C21 C22 1.354(11)
C6' C5' 1.300(10)
C6' C1' 1.414(11)
C6' C7' 1.525(12)
C5' C4' 1.401(11)
C4' C11' 1.442(11)
C30' C29' 1.376(12)
C7' C10' 1.495(13)
C7' C9' 1.498(13)
C7' C8' 1.528(14)
C11' C14' 1.474(12)
C11' C12' 1.531(11)
C11' C13' 1.553(14)
C23 C24 1.319(13)
C23 C22 1.395(11)
C4 C3 1.350(14)
C4 C5 1.402(12)
C4 C11 1.456(11)
C16 C17 1.364(13)
C16 C15 1.392(12)
C20 C19 1.399(12)
C20 C15 1.400(12)
C23' C22' 1.376(13)
C22' C21' 1.358(12)
C25 C24 1.329(15)
C28 C29 1.415(15)
C9 C7 1.502(11)
C30 C29 1.350(15)
C30 C31 1.387(12)
C2 C3 1.338(15)
C11 C13 1.489(13)
C11 C14 1.499(13)
C11 C12 1.539(14)
C7 C10 1.494(13)
C7 C8 1.506(14)
C17 C18 1.397(15)
C19 C18 1.363(15)
F1 B1 1.416(12)
F5 B2 1.399(12)
F4 B1 1.350(13)
F7 B2 1.390(12)
F6 B2 1.349(11)
F3 B1 1.277(11)
F2 B1 1.404(11)
F8 B2 1.293(10)
